data_1574695
loop_
_publ_author_name
'Hillier, Bethany K.'
'de Clercq, Damon M.'
'Bortolussi, Stephen D. S.'
'Capomolla, Simona S.'
'Nielsen, Michael P.'
'M\/lodzikowska-Pie\'nko, Katarzyna'
'Gershoni-Poranne, Renana'
'Schmidt, Timothy W.'
'Peeks, Martin D.'

_publ_section_title
;
 Photoexcited and ground-state diradical(oid) character in a
 triquino[3]radialene
;
_journal_issue 25
_journal_name_full 'Chemical Science'
_journal_page_first 11331
_journal_page_last 11338
_journal_paper_doi 10.1039/D5SC01676B
_journal_volume 16
_journal_year 2025
_chemical_formula_moiety 'C45 H62 O3, C H2 Cl2'
_chemical_formula_sum 'C46 H64 Cl2 O3'
_chemical_formula_weight 735.87
_space_group_crystal_system monoclinic
_space_group_IT_number 14
_space_group_name_Hall '-P 2yn'
_space_group_name_H-M_alt 'P 1 21/n 1'
_atom_sites_solution_hydrogens mixed
_audit_creation_date 2025-01-10
_audit_creation_method
;
Olex2 1.5
(compiled 2024.02.16 svn.r378c4104 for OlexSys, GUI svn.r6928)
;
_audit_update_record
;
2025-02-28 deposited with the CCDC.	2025-05-20 downloaded from the CCDC.
;
_cell_angle_alpha 90
_cell_angle_beta 97.27(3)
_cell_angle_gamma 90
_cell_formula_units_Z 4
_cell_length_a 13.120(3)
_cell_length_b 14.550(3)
_cell_length_c 22.230(4)
_cell_measurement_reflns_used 2509
_cell_measurement_temperature 100(2)
_cell_measurement_theta_max 27.17
_cell_measurement_theta_min 1.7
_cell_volume 4209.5(15)
_computing_cell_refinement 'XDS (Kabsch, 2010)'
_computing_data_collection 'AS QEGUI'
_computing_data_reduction 'XDS (Kabsch, 2010)'
_computing_molecular_graphics 'Olex2 1.5 (Dolomanov et al., 2009)'
_computing_publication_material 'Olex2 1.5 (Dolomanov et al., 2009)'
_computing_structure_refinement 'SHELXL 2019/3 (Sheldrick, 2015)'
_computing_structure_solution 'SHELXT 2018/2 (Sheldrick, 2018)'
_diffrn_ambient_temperature 100(2)
_diffrn_detector_area_resol_mean 13.3
_diffrn_measured_fraction_theta_full 0.997
_diffrn_measured_fraction_theta_max 0.861
_diffrn_measurement_device_type 'MX1 Beamline Australian Synchrotron'
_diffrn_measurement_method 'Omega Scan'
_diffrn_radiation_monochromator 'Silicon Double Crystal'
_diffrn_radiation_type Synchrotron
_diffrn_radiation_wavelength 0.71073
_diffrn_reflns_av_R_equivalents 0.0266
_diffrn_reflns_av_unetI/netI 0.0143
_diffrn_reflns_Laue_measured_fraction_full 0.997
_diffrn_reflns_Laue_measured_fraction_max 0.861
_diffrn_reflns_limit_h_max 17
_diffrn_reflns_limit_h_min -17
_diffrn_reflns_limit_k_max 17
_diffrn_reflns_limit_k_min -19
_diffrn_reflns_limit_l_max 30
_diffrn_reflns_limit_l_min -30
_diffrn_reflns_number 84330
_diffrn_reflns_point_group_measured_fraction_full 0.997
_diffrn_reflns_point_group_measured_fraction_max 0.861
_diffrn_reflns_theta_full 25.242
_diffrn_reflns_theta_max 29.280
_diffrn_reflns_theta_min 1.677
_diffrn_source 'MX1 Beamline Australian Synchrotron'
_diffrn_standards_number 0
_exptl_absorpt_coefficient_mu 0.192
_exptl_absorpt_correction_type multi-scan
_exptl_absorpt_process_details 'XDS (Kabsch, 2010)'
_exptl_crystal_colour red
_exptl_crystal_colour_primary red
_exptl_crystal_density_diffrn 1.161
_exptl_crystal_description block
_exptl_crystal_F_000 1592
_exptl_crystal_size_max 0.05
_exptl_crystal_size_mid 0.05
_exptl_crystal_size_min 0.05
_refine_diff_density_max 1.014
_refine_diff_density_min -0.777
_refine_diff_density_rms 0.066
_refine_ls_extinction_method none
_refine_ls_goodness_of_fit_ref 1.055
_refine_ls_hydrogen_treatment mixed
_refine_ls_matrix_type full
_refine_ls_number_parameters 525
_refine_ls_number_reflns 9873
_refine_ls_number_restraints 0
_refine_ls_restrained_S_all 1.055
_refine_ls_R_factor_all 0.0589
_refine_ls_R_factor_gt 0.0559
_refine_ls_shift/su_max 0.001
_refine_ls_shift/su_mean 0.000
_refine_ls_structure_factor_coef Fsqd
_refine_ls_weighting_details 'w=1/[\s^2^(Fo^2^)+(0.0755P)^2^+4.0719P] where P=(Fo^2^+2Fc^2^)/3'
_refine_ls_weighting_scheme calc
_refine_ls_wR_factor_gt 0.1570
_refine_ls_wR_factor_ref 0.1594
_reflns_Friedel_coverage 0.000
_reflns_number_gt 9079
_reflns_number_total 9873
_reflns_threshold_expression 'I > 2\s(I)'
_cod_data_source_file d5sc01676b2.cif
_cod_data_source_block bkhtbucyclo
_cod_depositor_comments
;
The following automatic conversions were performed:

data item '_exptl_absorpt_correction_type' value 'Multi-Scan' was
changed to 'multi-scan' in accordance with the
/home/data/users/saulius/crontab/automatic-downloads/rss-feeds/RSC/lib/dictionaries/cif_core.dic
dictionary named 'cif_core.dic' version 2.4.2 last updated on
2011-04-26.

Automatic conversion script
Id: cif_fix_values 8170 2020-07-09 18:12:32Z antanas 

 Adding full bibliography for 1574695.cif.
;
_cod_database_code 1574695
_shelx_shelxl_version_number 2019/3
_shelx_space_group_comment
;
The symmetry employed for this shelxl refinement is uniquely defined
by the following loop, which should always be used as a source of
symmetry information in preference to the above space-group names.
They are only intended as comments.
;
_shelx_estimated_absorpt_t_max 0.990
_shelx_estimated_absorpt_t_min 0.990
_diffrn_measurement_detector_type 'Dectris Eiger2 9M'
_olex2_refinement_description
;
1. Fixed Uiso
 At 1.2 times of:
  All C(H) groups, {H46A,H46B} of C46, {H48A,H48B} of C48, {H47A,H47B} of C47
 At 1.5 times of:
  All C(H,H,H) groups, {H29A,H29B} of C29, All O(H) groups
2. Others
 Fixed Sof: Cl2(0.333333) Cl3(0.333333) C46(0.333333) H46A(0.333333)
 H46B(0.333333) Cl4(0.333333) C47(0.333333) H47A(0.333333) H47B(0.333333)
 C48(0.333333) H48A(0.333333) H48B(0.333333)
3.a Secondary CH2 refined with riding coordinates:
 C46(H46A,H46B), C47(H47A,H47B), C48(H48A,H48B)
3.b Aromatic/amide H refined with riding coordinates:
 C37(H37), C33(H33), C3(H3A), C19(H19), C5(H5), C23(H23)
3.c Idealised Me refined as rotating group:
 C39(H39A,H39B,H39C), C12(H12A,H12B,H12C), C13(H13A,H13B,H13C), C30(H30A,H30B,
 H30C), C45(H45A,H45B,H45C), C40(H40A,H40B,H40C), C14(H14A,H14B,H14C), C44(H44A,
 H44B,H44C), C43(H43A,H43B,H43C), C41(H41A,H41B,H41C), C26(H26A,H26B,H26C),
 C31(H31A,H31B,H31C), C27(H27A,H27B,H27C), C10(H10A,H10B,H10C), C25(H25A,H25B,
 H25C), C9(H9A,H9B,H9C), C8(H8A,H8B,H8C)
3.d Idealised tetrahedral OH refined as rotating group:
 O3(H3), O2(H2)
;
_olex2_submission_special_instructions 'No special instructions were received'

loop_
_space_group_symop_operation_xyz
'x, y, z'
'-x+1/2, y+1/2, -z+1/2'
'-x, -y, -z'
'x-1/2, -y-1/2, z-1/2'

loop_
_atom_site_label
_atom_site_type_symbol
_atom_site_fract_x
_atom_site_fract_y
_atom_site_fract_z
_atom_site_U_iso_or_equiv
_atom_site_adp_type
_atom_site_occupancy
_atom_site_site_symmetry_order
_atom_site_calc_flag
_atom_site_refinement_flags_posn
_atom_site_refinement_flags_adp
_atom_site_refinement_flags_occupancy
_atom_site_disorder_assembly
_atom_site_disorder_group
O1 O 0.79836(9) 0.33266(7) 0.86647(5) 0.0198(2) Uani 1 1 d . . . . .
O3 O 0.30916(9) 0.32929(8) 0.42925(5) 0.0232(3) Uani 1 1 d . . . . .
H3 H 0.338159 0.278191 0.426814 0.035 Uiso 1 1 calc R U . . .
O2 O 0.17400(9) 0.83769(8) 0.77518(5) 0.0249(3) Uani 1 1 d . . . . .
H2 H 0.122133 0.848351 0.749926 0.037 Uiso 1 1 calc R U . . .
C17 C 0.43766(11) 0.49976(9) 0.64940(6) 0.0131(3) Uani 1 1 d . . . . .
C32 C 0.41211(11) 0.46065(10) 0.58990(6) 0.0138(3) Uani 1 1 d . . . . .
C4 C 0.57459(11) 0.45854(10) 0.74778(6) 0.0145(3) Uani 1 1 d . . . . .
C37 C 0.47251(11) 0.39144(10) 0.56871(6) 0.0143(3) Uani 1 1 d . . . . .
H37 H 0.534845 0.374465 0.592625 0.017 Uiso 1 1 calc R U . . .
C15 C 0.49706(11) 0.49820(10) 0.70703(6) 0.0135(3) Uani 1 1 d . . . . .
C16 C 0.41584(11) 0.56070(10) 0.69287(6) 0.0141(3) Uani 1 1 d . . . . .
C35 C 0.34995(11) 0.37267(10) 0.48048(6) 0.0151(3) Uani 1 1 d . . . . .
C34 C 0.29015(11) 0.44733(10) 0.49789(6) 0.0147(3) Uani 1 1 d . . . . .
C1 C 0.72969(11) 0.37132(10) 0.83019(7) 0.0157(3) Uani 1 1 d . . . . .
C33 C 0.32283(11) 0.48916(9) 0.55290(6) 0.0141(3) Uani 1 1 d . . . . .
H33 H 0.283779 0.538576 0.566028 0.017 Uiso 1 1 calc R U . . .
C2 C 0.66989(11) 0.44854(10) 0.84992(6) 0.0144(3) Uani 1 1 d . . . . .
C3 C 0.59649(11) 0.48912(9) 0.80917(6) 0.0141(3) Uani 1 1 d . . . . .
H3A H 0.558718 0.539476 0.822185 0.017 Uiso 1 1 calc R U . . .
C19 C 0.37318(11) 0.66687(10) 0.77206(7) 0.0165(3) Uani 1 1 d . . . . .
H19 H 0.427481 0.640436 0.798844 0.020 Uiso 1 1 calc R U . . .
C18 C 0.35432(11) 0.63408(10) 0.71255(7) 0.0152(3) Uani 1 1 d . . . . .
C36 C 0.44435(11) 0.34652(10) 0.51369(6) 0.0140(3) Uani 1 1 d . . . . .
C6 C 0.70753(11) 0.33995(10) 0.76717(7) 0.0159(3) Uani 1 1 d . . . . .
C5 C 0.63313(11) 0.38397(10) 0.72907(6) 0.0153(3) Uani 1 1 d . . . . .
H5 H 0.619959 0.363753 0.688192 0.018 Uiso 1 1 calc R U . . .
C23 C 0.27602(11) 0.67450(10) 0.67280(7) 0.0162(3) Uani 1 1 d . . . . .
H23 H 0.264210 0.653296 0.632098 0.019 Uiso 1 1 calc R U . . .
C22 C 0.21474(11) 0.74485(10) 0.69092(7) 0.0168(3) Uani 1 1 d . . . . .
C20 C 0.31511(12) 0.73683(11) 0.79330(7) 0.0180(3) Uani 1 1 d . . . . .
C11 C 0.69104(12) 0.48067(10) 0.91621(7) 0.0165(3) Uani 1 1 d . . . . .
C38 C 0.19282(11) 0.47892(10) 0.45696(7) 0.0167(3) Uani 1 1 d . . . . .
C42 C 0.51012(11) 0.26811(10) 0.49270(6) 0.0151(3) Uani 1 1 d . . . . .
C21 C 0.23393(12) 0.77296(10) 0.75223(7) 0.0184(3) Uani 1 1 d . . . . .
C39 C 0.14109(12) 0.55976(11) 0.48529(7) 0.0205(3) Uani 1 1 d . . . . .
H39A H 0.119492 0.540474 0.523984 0.031 Uiso 1 1 calc R U . . .
H39B H 0.080880 0.579626 0.457738 0.031 Uiso 1 1 calc R U . . .
H39C H 0.189816 0.610851 0.492282 0.031 Uiso 1 1 calc R U . . .
C12 C 0.80320(12) 0.51338(11) 0.93009(7) 0.0211(3) Uani 1 1 d . . . . .
H12A H 0.849566 0.463454 0.921771 0.032 Uiso 1 1 calc R U . . .
H12B H 0.817237 0.531115 0.972864 0.032 Uiso 1 1 calc R U . . .
H12C H 0.814150 0.566373 0.904466 0.032 Uiso 1 1 calc R U . . .
C28 C 0.12782(12) 0.78781(11) 0.64693(7) 0.0189(3) Uani 1 1 d . . . . .
C13 C 0.66992(13) 0.40165(11) 0.95952(7) 0.0207(3) Uani 1 1 d . . . . .
H13A H 0.596219 0.387856 0.954507 0.031 Uiso 1 1 calc R U . . .
H13B H 0.692006 0.420228 1.001520 0.031 Uiso 1 1 calc R U . . .
H13C H 0.708150 0.346807 0.949963 0.031 Uiso 1 1 calc R U . . .
C30 C 0.02248(12) 0.76312(12) 0.66655(8) 0.0231(3) Uani 1 1 d . . . . .
H30A H 0.016833 0.696231 0.670085 0.035 Uiso 1 1 calc R U . . .
H30B H -0.032416 0.785816 0.636190 0.035 Uiso 1 1 calc R U . . .
H30C H 0.016148 0.791644 0.705844 0.035 Uiso 1 1 calc R U . . .
C45 C 0.52841(13) 0.27910(11) 0.42578(7) 0.0221(3) Uani 1 1 d . . . . .
H45A H 0.463526 0.269923 0.399388 0.033 Uiso 1 1 calc R U . . .
H45B H 0.578690 0.233391 0.416046 0.033 Uiso 1 1 calc R U . . .
H45C H 0.554631 0.340960 0.419454 0.033 Uiso 1 1 calc R U . . .
C40 C 0.22207(13) 0.51199(11) 0.39548(7) 0.0210(3) Uani 1 1 d . . . . .
H40A H 0.270195 0.563578 0.402119 0.032 Uiso 1 1 calc R U . . .
H40B H 0.160059 0.531894 0.369502 0.032 Uiso 1 1 calc R U . . .
H40C H 0.254527 0.461495 0.375768 0.032 Uiso 1 1 calc R U . . .
C14 C 0.62192(13) 0.56081(11) 0.92988(7) 0.0221(3) Uani 1 1 d . . . . .
H14A H 0.632872 0.612810 0.903422 0.033 Uiso 1 1 calc R U . . .
H14B H 0.638808 0.579337 0.972352 0.033 Uiso 1 1 calc R U . . .
H14C H 0.549823 0.541572 0.922606 0.033 Uiso 1 1 calc R U . . .
C24 C 0.33695(13) 0.77237(11) 0.85874(7) 0.0218(3) Uani 1 1 d . . . . .
C44 C 0.45847(13) 0.17565(10) 0.50298(8) 0.0221(3) Uani 1 1 d . . . . .
H44A H 0.452452 0.168289 0.546209 0.033 Uiso 1 1 calc R U . . .
H44B H 0.500119 0.125515 0.489602 0.033 Uiso 1 1 calc R U . . .
H44C H 0.389884 0.174183 0.479682 0.033 Uiso 1 1 calc R U . . .
C43 C 0.61696(12) 0.26670(12) 0.52924(8) 0.0232(3) Uani 1 1 d . . . . .
H43A H 0.649359 0.327042 0.526773 0.035 Uiso 1 1 calc R U . . .
H43B H 0.659167 0.219777 0.512656 0.035 Uiso 1 1 calc R U . . .
H43C H 0.610840 0.252381 0.571709 0.035 Uiso 1 1 calc R U . . .
C41 C 0.11204(12) 0.40169(11) 0.44681(8) 0.0232(3) Uani 1 1 d . . . . .
H41A H 0.139875 0.350524 0.425300 0.035 Uiso 1 1 calc R U . . .
H41B H 0.049943 0.425284 0.422594 0.035 Uiso 1 1 calc R U . . .
H41C H 0.094943 0.380154 0.486088 0.035 Uiso 1 1 calc R U . . .
C26 C 0.24556(14) 0.75106(13) 0.89357(8) 0.0275(4) Uani 1 1 d . . . . .
H26A H 0.184942 0.785104 0.875346 0.041 Uiso 1 1 calc R U . . .
H26B H 0.262519 0.769524 0.936057 0.041 Uiso 1 1 calc R U . . .
H26C H 0.231018 0.684994 0.891497 0.041 Uiso 1 1 calc R U . . .
C29 C 0.14177(14) 0.89274(12) 0.64170(9) 0.0260(3) Uani 1 1 d . . . . .
H29A H 0.0852(19) 0.9166(17) 0.6122(11) 0.039 Uiso 1 1 d . U . . .
H29B H 0.208(2) 0.9054(17) 0.6264(11) 0.039 Uiso 1 1 d . U . . .
C7 C 0.76504(13) 0.25640(12) 0.74591(7) 0.0232(3) Uani 1 1 d . . . . .
C31 C 0.12728(13) 0.74967(13) 0.58249(7) 0.0254(3) Uani 1 1 d . . . . .
H31A H 0.193744 0.762005 0.568372 0.038 Uiso 1 1 calc R U . . .
H31B H 0.072534 0.779443 0.555243 0.038 Uiso 1 1 calc R U . . .
H31C H 0.115217 0.683205 0.582727 0.038 Uiso 1 1 calc R U . . .
C27 C 0.36009(14) 0.87637(12) 0.85885(8) 0.0272(4) Uani 1 1 d . . . . .
H27A H 0.420181 0.887636 0.837811 0.041 Uiso 1 1 calc R U . . .
H27B H 0.374161 0.898245 0.900770 0.041 Uiso 1 1 calc R U . . .
H27C H 0.300631 0.909255 0.838029 0.041 Uiso 1 1 calc R U . . .
C10 C 0.73278(15) 0.23514(12) 0.67879(7) 0.0279(4) Uani 1 1 d . . . . .
H10A H 0.658423 0.224767 0.671776 0.042 Uiso 1 1 calc R U . . .
H10B H 0.768633 0.179890 0.667493 0.042 Uiso 1 1 calc R U . . .
H10C H 0.750633 0.287131 0.654125 0.042 Uiso 1 1 calc R U . . .
C25 C 0.43181(15) 0.72526(14) 0.89316(8) 0.0307(4) Uani 1 1 d . . . . .
H25A H 0.419242 0.659032 0.895449 0.046 Uiso 1 1 calc R U . . .
H25B H 0.445117 0.750633 0.934239 0.046 Uiso 1 1 calc R U . . .
H25C H 0.491548 0.736074 0.871731 0.046 Uiso 1 1 calc R U . . .
C9 C 0.73938(18) 0.17076(12) 0.78155(8) 0.0338(4) Uani 1 1 d . . . . .
H9A H 0.758878 0.181397 0.825011 0.051 Uiso 1 1 calc R U . . .
H9B H 0.777426 0.117843 0.768653 0.051 Uiso 1 1 calc R U . . .
H9C H 0.665456 0.158424 0.773705 0.051 Uiso 1 1 calc R U . . .
C8 C 0.88136(15) 0.27332(17) 0.75385(9) 0.0380(5) Uani 1 1 d . . . . .
H8A H 0.896483 0.327531 0.730368 0.057 Uiso 1 1 calc R U . . .
H8B H 0.916240 0.219591 0.739428 0.057 Uiso 1 1 calc R U . . .
H8C H 0.905686 0.283630 0.796842 0.057 Uiso 1 1 calc R U . . .
Cl2 Cl 0.3970(4) 1.0518(2) 0.73241(18) 0.0755(12) Uani 0.3333 1 d . . P A 3
Cl3 Cl 0.4384(6) 1.0488(6) 0.7292(3) 0.147(4) Uani 0.3333 1 d . . P B 2
C46 C 0.4381(17) 0.9643(14) 0.6894(6) 0.107(9) Uani 0.3333 1 d . . P A 3
H46A H 0.405172 0.905971 0.699391 0.128 Uiso 0.3333 1 calc R U P A 3
H46B H 0.513395 0.956869 0.699155 0.128 Uiso 0.3333 1 calc R U P A 3
Cl4 Cl 0.5144(6) 1.0194(3) 0.7287(2) 0.143(2) Uani 0.3333 1 d . . P A 1
Cl1 Cl 0.40646(5) 0.98797(4) 0.60800(3) 0.05014(16) Uani 1 1 d . . . . .
C47 C 0.475(2) 0.980(3) 0.6739(9) 0.194(18) Uani 0.3333 1 d . . P B 2
H47A H 0.547402 0.995193 0.668995 0.233 Uiso 0.3333 1 calc R U P B 2
H47B H 0.473832 0.915623 0.687733 0.233 Uiso 0.3333 1 calc R U P B 2
C48 C 0.4702(9) 0.9453(7) 0.6745(5) 0.046(3) Uani 0.3333 1 d . . P A 1
H48A H 0.423175 0.902373 0.691910 0.055 Uiso 0.3333 1 calc R U P A 1
H48B H 0.529164 0.908740 0.664254 0.055 Uiso 0.3333 1 calc R U P A 1
H29C H 0.1466(18) 0.9282(17) 0.6791(11) 0.038(6) Uiso 1 1 d . . . . .

loop_
_atom_site_aniso_label
_atom_site_aniso_U_11
_atom_site_aniso_U_22
_atom_site_aniso_U_33
_atom_site_aniso_U_23
_atom_site_aniso_U_13
_atom_site_aniso_U_12
O1 0.0218(5) 0.0193(5) 0.0165(5) 0.0016(4) -0.0047(4) 0.0052(4)
O3 0.0264(6) 0.0218(6) 0.0183(5) -0.0087(4) -0.0096(4) 0.0061(4)
O2 0.0234(6) 0.0276(6) 0.0226(6) -0.0080(5) -0.0011(5) 0.0123(5)
C17 0.0125(6) 0.0130(6) 0.0136(6) 0.0010(5) 0.0005(5) 0.0012(5)
C32 0.0151(6) 0.0138(6) 0.0120(6) 0.0000(5) -0.0002(5) -0.0006(5)
C4 0.0153(6) 0.0144(6) 0.0132(6) 0.0005(5) -0.0007(5) 0.0003(5)
C37 0.0142(6) 0.0153(6) 0.0128(6) 0.0005(5) -0.0001(5) 0.0002(5)
C15 0.0139(6) 0.0134(6) 0.0132(6) -0.0011(5) 0.0016(5) -0.0004(5)
C16 0.0136(6) 0.0158(6) 0.0125(6) 0.0009(5) 0.0000(5) 0.0001(5)
C35 0.0185(7) 0.0148(6) 0.0113(6) -0.0013(5) -0.0006(5) -0.0011(5)
C34 0.0156(6) 0.0138(6) 0.0141(6) 0.0010(5) -0.0005(5) -0.0002(5)
C1 0.0156(7) 0.0155(6) 0.0154(7) 0.0018(5) 0.0000(5) -0.0001(5)
C33 0.0142(6) 0.0133(6) 0.0145(6) 0.0003(5) 0.0011(5) 0.0009(5)
C2 0.0161(6) 0.0135(6) 0.0128(6) 0.0007(5) -0.0008(5) -0.0009(5)
C3 0.0142(6) 0.0134(6) 0.0142(6) 0.0000(5) 0.0004(5) 0.0006(5)
C19 0.0160(7) 0.0178(7) 0.0155(7) -0.0006(5) 0.0007(5) 0.0025(5)
C18 0.0146(6) 0.0153(6) 0.0157(7) -0.0009(5) 0.0015(5) 0.0013(5)
C36 0.0154(6) 0.0132(6) 0.0135(6) 0.0000(5) 0.0019(5) -0.0009(5)
C6 0.0171(7) 0.0156(6) 0.0151(7) 0.0018(5) 0.0018(5) 0.0026(5)
C5 0.0170(7) 0.0160(6) 0.0125(6) 0.0005(5) 0.0002(5) 0.0009(5)
C23 0.0162(7) 0.0176(7) 0.0146(6) -0.0019(5) 0.0010(5) 0.0018(5)
C22 0.0144(6) 0.0181(7) 0.0175(7) -0.0016(5) 0.0004(5) 0.0028(5)
C20 0.0180(7) 0.0193(7) 0.0166(7) -0.0034(5) 0.0022(5) 0.0029(5)
C11 0.0195(7) 0.0159(6) 0.0130(6) -0.0006(5) -0.0025(5) 0.0013(5)
C38 0.0172(7) 0.0172(7) 0.0145(7) -0.0010(5) -0.0026(5) 0.0011(5)
C42 0.0167(7) 0.0147(6) 0.0137(6) -0.0015(5) 0.0010(5) -0.0001(5)
C21 0.0175(7) 0.0177(7) 0.0201(7) -0.0036(6) 0.0027(6) 0.0036(5)
C39 0.0170(7) 0.0230(7) 0.0201(7) -0.0022(6) -0.0033(6) 0.0044(6)
C12 0.0226(7) 0.0191(7) 0.0193(7) 0.0004(6) -0.0064(6) -0.0028(6)
C28 0.0170(7) 0.0196(7) 0.0194(7) -0.0021(6) -0.0006(6) 0.0054(5)
C13 0.0242(8) 0.0224(7) 0.0144(7) 0.0017(6) -0.0011(6) -0.0012(6)
C30 0.0174(7) 0.0244(8) 0.0269(8) -0.0041(6) 0.0003(6) 0.0037(6)
C45 0.0279(8) 0.0222(7) 0.0170(7) -0.0017(6) 0.0058(6) 0.0028(6)
C40 0.0263(8) 0.0208(7) 0.0147(7) 0.0009(6) -0.0024(6) 0.0007(6)
C14 0.0276(8) 0.0209(7) 0.0165(7) -0.0028(6) -0.0021(6) 0.0050(6)
C24 0.0237(8) 0.0251(8) 0.0162(7) -0.0052(6) 0.0007(6) 0.0070(6)
C44 0.0233(8) 0.0146(7) 0.0288(8) -0.0003(6) 0.0043(6) -0.0008(6)
C43 0.0191(7) 0.0251(8) 0.0243(8) -0.0089(6) -0.0021(6) 0.0045(6)
C41 0.0188(7) 0.0241(8) 0.0250(8) -0.0014(6) -0.0035(6) -0.0037(6)
C26 0.0336(9) 0.0294(8) 0.0211(8) -0.0019(7) 0.0097(7) 0.0085(7)
C29 0.0261(8) 0.0211(8) 0.0299(9) 0.0029(7) -0.0002(7) 0.0042(6)
C7 0.0291(8) 0.0248(8) 0.0150(7) 0.0014(6) 0.0002(6) 0.0130(6)
C31 0.0241(8) 0.0309(8) 0.0200(8) -0.0012(6) -0.0016(6) 0.0107(7)
C27 0.0284(9) 0.0276(8) 0.0249(8) -0.0094(7) 0.0003(7) 0.0014(7)
C10 0.0400(10) 0.0276(8) 0.0153(7) 0.0000(6) 0.0005(7) 0.0163(7)
C25 0.0328(9) 0.0404(10) 0.0168(7) -0.0093(7) -0.0045(7) 0.0154(8)
C9 0.0633(13) 0.0189(8) 0.0182(8) 0.0010(6) 0.0009(8) 0.0137(8)
C8 0.0264(9) 0.0620(14) 0.0251(9) -0.0020(9) 0.0009(7) 0.0212(9)
Cl2 0.130(4) 0.0586(14) 0.0408(13) -0.0018(10) 0.0208(17) 0.0205(16)
Cl3 0.140(6) 0.224(8) 0.076(3) -0.077(4) 0.013(3) -0.002(5)
C46 0.141(16) 0.142(15) 0.034(7) -0.008(7) 0.000(7) 0.119(14)
Cl4 0.238(7) 0.082(2) 0.090(3) -0.011(2) -0.053(4) -0.053(3)
Cl1 0.0566(4) 0.0459(3) 0.0503(3) 0.0037(2) 0.0160(3) -0.0003(2)
C47 0.18(3) 0.35(4) 0.051(11) -0.012(16) 0.021(11) 0.18(3)
C48 0.055(5) 0.043(4) 0.033(5) 0.029(4) -0.018(4) -0.022(4)

loop_
_atom_type_symbol
_atom_type_description
_atom_type_scat_dispersion_real
_atom_type_scat_dispersion_imag
_atom_type_scat_source
C C 0.0033 0.0016 'International Tables Vol C Tables 4.2.6.8 and 6.1.1.4'
H H 0.0000 0.0000 'International Tables Vol C Tables 4.2.6.8 and 6.1.1.4'
Cl Cl 0.1484 0.1585 'International Tables Vol C Tables 4.2.6.8 and 6.1.1.4'
O O 0.0106 0.0060 'International Tables Vol C Tables 4.2.6.8 and 6.1.1.4'

loop_
_geom_angle_atom_site_label_1
_geom_angle_atom_site_label_2
_geom_angle_atom_site_label_3
_geom_angle
_geom_angle_site_symmetry_1
_geom_angle_site_symmetry_3
_geom_angle_publ_flag
C35 O3 H3 109.5 . . ?
C21 O2 H2 109.5 . . ?
C15 C17 C32 149.77(13) . . ?
C16 C17 C32 149.29(13) . . ?
C16 C17 C15 60.70(10) . . ?
C37 C32 C17 121.19(13) . . ?
C37 C32 C33 118.72(13) . . ?
C33 C32 C17 120.04(13) . . ?
C15 C4 C3 122.13(13) . . ?
C15 C4 C5 120.08(13) . . ?
C5 C4 C3 117.77(13) . . ?
C32 C37 H37 118.9 . . ?
C36 C37 C32 122.28(13) . . ?
C36 C37 H37 118.9 . . ?
C4 C15 C17 150.06(14) . . ?
C4 C15 C16 151.72(14) . . ?
C16 C15 C17 58.07(10) . . ?
C17 C16 C15 61.23(10) . . ?
C17 C16 C18 150.55(14) . . ?
C15 C16 C18 148.20(14) . . ?
O3 C35 C34 114.38(13) . . ?
O3 C35 C36 122.84(13) . . ?
C36 C35 C34 122.77(13) . . ?
C35 C34 C38 120.76(12) . . ?
C33 C34 C35 117.15(13) . . ?
C33 C34 C38 122.09(13) . . ?
O1 C1 C2 121.00(13) . . ?
O1 C1 C6 120.69(13) . . ?
C6 C1 C2 118.32(12) . . ?
C32 C33 H33 119.0 . . ?
C34 C33 C32 121.94(13) . . ?
C34 C33 H33 119.0 . . ?
C1 C2 C11 118.71(12) . . ?
C3 C2 C1 119.32(13) . . ?
C3 C2 C11 121.96(13) . . ?
C4 C3 H3A 118.8 . . ?
C2 C3 C4 122.47(13) . . ?
C2 C3 H3A 118.8 . . ?
C18 C19 H19 118.9 . . ?
C20 C19 H19 118.9 . . ?
C20 C19 C18 122.16(14) . . ?
C19 C18 C16 120.11(13) . . ?
C23 C18 C16 121.04(13) . . ?
C23 C18 C19 118.85(13) . . ?
C37 C36 C35 116.74(13) . . ?
C37 C36 C42 121.14(13) . . ?
C35 C36 C42 122.01(12) . . ?
C1 C6 C7 119.62(12) . . ?
C5 C6 C1 119.03(13) . . ?
C5 C6 C7 121.31(13) . . ?
C4 C5 H5 118.5 . . ?
C6 C5 C4 123.09(13) . . ?
C6 C5 H5 118.5 . . ?
C18 C23 H23 118.9 . . ?
C22 C23 C18 122.12(14) . . ?
C22 C23 H23 118.9 . . ?
C23 C22 C21 116.90(13) . . ?
C23 C22 C28 121.58(13) . . ?
C21 C22 C28 121.48(13) . . ?
C19 C20 C21 116.98(14) . . ?
C19 C20 C24 121.59(13) . . ?
C21 C20 C24 121.43(13) . . ?
C2 C11 C12 109.76(13) . . ?
C2 C11 C13 110.23(12) . . ?
C12 C11 C13 110.29(12) . . ?
C14 C11 C2 112.47(12) . . ?
C14 C11 C12 107.44(13) . . ?
C14 C11 C13 106.57(13) . . ?
C34 C38 C40 109.62(12) . . ?
C34 C38 C41 111.83(12) . . ?
C39 C38 C34 111.29(12) . . ?
C39 C38 C40 107.31(13) . . ?
C39 C38 C41 106.71(13) . . ?
C41 C38 C40 109.95(13) . . ?
C36 C42 C45 112.14(12) . . ?
C44 C42 C36 109.24(12) . . ?
C44 C42 C45 111.04(12) . . ?
C43 C42 C36 111.14(12) . . ?
C43 C42 C45 105.62(13) . . ?
C43 C42 C44 107.54(13) . . ?
O2 C21 C22 121.23(14) . . ?
O2 C21 C20 115.93(13) . . ?
C20 C21 C22 122.85(14) . . ?
C38 C39 H39A 109.5 . . ?
C38 C39 H39B 109.5 . . ?
C38 C39 H39C 109.5 . . ?
H39A C39 H39B 109.5 . . ?
H39A C39 H39C 109.5 . . ?
H39B C39 H39C 109.5 . . ?
C11 C12 H12A 109.5 . . ?
C11 C12 H12B 109.5 . . ?
C11 C12 H12C 109.5 . . ?
H12A C12 H12B 109.5 . . ?
H12A C12 H12C 109.5 . . ?
H12B C12 H12C 109.5 . . ?
C22 C28 C30 110.13(13) . . ?
C22 C28 C29 111.37(13) . . ?
C30 C28 C29 111.74(13) . . ?
C31 C28 C22 111.21(12) . . ?
C31 C28 C30 106.32(13) . . ?
C31 C28 C29 105.89(14) . . ?
C11 C13 H13A 109.5 . . ?
C11 C13 H13B 109.5 . . ?
C11 C13 H13C 109.5 . . ?
H13A C13 H13B 109.5 . . ?
H13A C13 H13C 109.5 . . ?
H13B C13 H13C 109.5 . . ?
C28 C30 H30A 109.5 . . ?
C28 C30 H30B 109.5 . . ?
C28 C30 H30C 109.5 . . ?
H30A C30 H30B 109.5 . . ?
H30A C30 H30C 109.5 . . ?
H30B C30 H30C 109.5 . . ?
C42 C45 H45A 109.5 . . ?
C42 C45 H45B 109.5 . . ?
C42 C45 H45C 109.5 . . ?
H45A C45 H45B 109.5 . . ?
H45A C45 H45C 109.5 . . ?
H45B C45 H45C 109.5 . . ?
C38 C40 H40A 109.5 . . ?
C38 C40 H40B 109.5 . . ?
C38 C40 H40C 109.5 . . ?
H40A C40 H40B 109.5 . . ?
H40A C40 H40C 109.5 . . ?
H40B C40 H40C 109.5 . . ?
C11 C14 H14A 109.5 . . ?
C11 C14 H14B 109.5 . . ?
C11 C14 H14C 109.5 . . ?
H14A C14 H14B 109.5 . . ?
H14A C14 H14C 109.5 . . ?
H14B C14 H14C 109.5 . . ?
C20 C24 C26 110.17(14) . . ?
C20 C24 C27 110.16(14) . . ?
C20 C24 C25 111.31(13) . . ?
C26 C24 C27 111.25(13) . . ?
C25 C24 C26 107.04(14) . . ?
C25 C24 C27 106.84(15) . . ?
C42 C44 H44A 109.5 . . ?
C42 C44 H44B 109.5 . . ?
C42 C44 H44C 109.5 . . ?
H44A C44 H44B 109.5 . . ?
H44A C44 H44C 109.5 . . ?
H44B C44 H44C 109.5 . . ?
C42 C43 H43A 109.5 . . ?
C42 C43 H43B 109.5 . . ?
C42 C43 H43C 109.5 . . ?
H43A C43 H43B 109.5 . . ?
H43A C43 H43C 109.5 . . ?
H43B C43 H43C 109.5 . . ?
C38 C41 H41A 109.5 . . ?
C38 C41 H41B 109.5 . . ?
C38 C41 H41C 109.5 . . ?
H41A C41 H41B 109.5 . . ?
H41A C41 H41C 109.5 . . ?
H41B C41 H41C 109.5 . . ?
C24 C26 H26A 109.5 . . ?
C24 C26 H26B 109.5 . . ?
C24 C26 H26C 109.5 . . ?
H26A C26 H26B 109.5 . . ?
H26A C26 H26C 109.5 . . ?
H26B C26 H26C 109.5 . . ?
C28 C29 H29A 108.1(15) . . ?
C28 C29 H29B 109.1(14) . . ?
C28 C29 H29C 117.1(14) . . ?
H29A C29 H29B 109(2) . . ?
H29A C29 H29C 110(2) . . ?
H29B C29 H29C 103(2) . . ?
C6 C7 C9 109.56(14) . . ?
C10 C7 C6 111.96(13) . . ?
C10 C7 C9 106.68(15) . . ?
C10 C7 C8 107.05(15) . . ?
C8 C7 C6 110.97(15) . . ?
C8 C7 C9 110.52(15) . . ?
C28 C31 H31A 109.5 . . ?
C28 C31 H31B 109.5 . . ?
C28 C31 H31C 109.5 . . ?
H31A C31 H31B 109.5 . . ?
H31A C31 H31C 109.5 . . ?
H31B C31 H31C 109.5 . . ?
C24 C27 H27A 109.5 . . ?
C24 C27 H27B 109.5 . . ?
C24 C27 H27C 109.5 . . ?
H27A C27 H27B 109.5 . . ?
H27A C27 H27C 109.5 . . ?
H27B C27 H27C 109.5 . . ?
C7 C10 H10A 109.5 . . ?
C7 C10 H10B 109.5 . . ?
C7 C10 H10C 109.5 . . ?
H10A C10 H10B 109.5 . . ?
H10A C10 H10C 109.5 . . ?
H10B C10 H10C 109.5 . . ?
C24 C25 H25A 109.5 . . ?
C24 C25 H25B 109.5 . . ?
C24 C25 H25C 109.5 . . ?
H25A C25 H25B 109.5 . . ?
H25A C25 H25C 109.5 . . ?
H25B C25 H25C 109.5 . . ?
C7 C9 H9A 109.5 . . ?
C7 C9 H9B 109.5 . . ?
C7 C9 H9C 109.5 . . ?
H9A C9 H9B 109.5 . . ?
H9A C9 H9C 109.5 . . ?
H9B C9 H9C 109.5 . . ?
C7 C8 H8A 109.5 . . ?
C7 C8 H8B 109.5 . . ?
C7 C8 H8C 109.5 . . ?
H8A C8 H8B 109.5 . . ?
H8A C8 H8C 109.5 . . ?
H8B C8 H8C 109.5 . . ?
Cl2 C46 H46A 109.4 . . ?
Cl2 C46 H46B 109.4 . . ?
Cl2 C46 Cl1 111.2(8) . . ?
H46A C46 H46B 108.0 . . ?
Cl1 C46 H46A 109.4 . . ?
Cl1 C46 H46B 109.4 . . ?
Cl3 C47 H47A 108.3 . . ?
Cl3 C47 H47B 108.3 . . ?
Cl1 C47 Cl3 115.7(15) . . ?
Cl1 C47 H47A 108.3 . . ?
Cl1 C47 H47B 108.3 . . ?
H47A C47 H47B 107.4 . . ?
Cl4 C48 Cl1 118.4(6) . . ?
Cl4 C48 H48A 107.7 . . ?
Cl4 C48 H48B 107.7 . . ?
Cl1 C48 H48A 107.7 . . ?
Cl1 C48 H48B 107.7 . . ?
H48A C48 H48B 107.1 . . ?

loop_
_geom_bond_atom_site_label_1
_geom_bond_atom_site_label_2
_geom_bond_distance
_geom_bond_site_symmetry_2
_geom_bond_publ_flag
O1 C1 1.2627(18) . ?
O3 H3 0.8400 . ?
O3 C35 1.3519(17) . ?
O2 H2 0.8400 . ?
O2 C21 1.3665(18) . ?
C17 C32 1.4398(19) . ?
C17 C15 1.413(2) . ?
C17 C16 1.368(2) . ?
C32 C37 1.399(2) . ?
C32 C33 1.4061(19) . ?
C4 C15 1.3982(19) . ?
C4 C3 1.4296(19) . ?
C4 C5 1.422(2) . ?
C37 H37 0.9500 . ?
C37 C36 1.3947(19) . ?
C15 C16 1.4059(19) . ?
C16 C18 1.4396(19) . ?
C35 C34 1.422(2) . ?
C35 C36 1.412(2) . ?
C34 C33 1.384(2) . ?
C34 C38 1.541(2) . ?
C1 C2 1.469(2) . ?
C1 C6 1.467(2) . ?
C33 H33 0.9500 . ?
C2 C3 1.370(2) . ?
C2 C11 1.537(2) . ?
C3 H3A 0.9500 . ?
C19 H19 0.9500 . ?
C19 C18 1.399(2) . ?
C19 C20 1.389(2) . ?
C18 C23 1.397(2) . ?
C36 C42 1.5380(19) . ?
C6 C5 1.368(2) . ?
C6 C7 1.536(2) . ?
C5 H5 0.9500 . ?
C23 H23 0.9500 . ?
C23 C22 1.392(2) . ?
C22 C21 1.415(2) . ?
C22 C28 1.538(2) . ?
C20 C21 1.414(2) . ?
C20 C24 1.536(2) . ?
C11 C12 1.540(2) . ?
C11 C13 1.547(2) . ?
C11 C14 1.531(2) . ?
C38 C39 1.533(2) . ?
C38 C40 1.542(2) . ?
C38 C41 1.542(2) . ?
C42 C45 1.545(2) . ?
C42 C44 1.536(2) . ?
C42 C43 1.529(2) . ?
C39 H39A 0.9800 . ?
C39 H39B 0.9800 . ?
C39 H39C 0.9800 . ?
C12 H12A 0.9800 . ?
C12 H12B 0.9800 . ?
C12 H12C 0.9800 . ?
C28 C30 1.543(2) . ?
C28 C29 1.544(2) . ?
C28 C31 1.535(2) . ?
C13 H13A 0.9800 . ?
C13 H13B 0.9800 . ?
C13 H13C 0.9800 . ?
C30 H30A 0.9800 . ?
C30 H30B 0.9800 . ?
C30 H30C 0.9800 . ?
C45 H45A 0.9800 . ?
C45 H45B 0.9800 . ?
C45 H45C 0.9800 . ?
C40 H40A 0.9800 . ?
C40 H40B 0.9800 . ?
C40 H40C 0.9800 . ?
C14 H14A 0.9800 . ?
C14 H14B 0.9800 . ?
C14 H14C 0.9800 . ?
C24 C26 1.539(2) . ?
C24 C27 1.543(2) . ?
C24 C25 1.537(2) . ?
C44 H44A 0.9800 . ?
C44 H44B 0.9800 . ?
C44 H44C 0.9800 . ?
C43 H43A 0.9800 . ?
C43 H43B 0.9800 . ?
C43 H43C 0.9800 . ?
C41 H41A 0.9800 . ?
C41 H41B 0.9800 . ?
C41 H41C 0.9800 . ?
C26 H26A 0.9800 . ?
C26 H26B 0.9800 . ?
C26 H26C 0.9800 . ?
C29 H29A 0.99(3) . ?
C29 H29B 0.99(3) . ?
C29 H29C 0.97(3) . ?
C7 C10 1.530(2) . ?
C7 C9 1.537(2) . ?
C7 C8 1.534(3) . ?
C31 H31A 0.9800 . ?
C31 H31B 0.9800 . ?
C31 H31C 0.9800 . ?
C27 H27A 0.9800 . ?
C27 H27B 0.9800 . ?
C27 H27C 0.9800 . ?
C10 H10A 0.9800 . ?
C10 H10B 0.9800 . ?
C10 H10C 0.9800 . ?
C25 H25A 0.9800 . ?
C25 H25B 0.9800 . ?
C25 H25C 0.9800 . ?
C9 H9A 0.9800 . ?
C9 H9B 0.9800 . ?
C9 H9C 0.9800 . ?
C8 H8A 0.9800 . ?
C8 H8B 0.9800 . ?
C8 H8C 0.9800 . ?
Cl2 C46 1.720(14) . ?
Cl3 C47 1.70(3) . ?
C46 H46A 0.9900 . ?
C46 H46B 0.9900 . ?
C46 Cl1 1.836(14) . ?
Cl4 C48 1.664(12) . ?
Cl1 C47 1.63(3) . ?
Cl1 C48 1.720(9) . ?
C47 H47A 0.9900 . ?
C47 H47B 0.9900 . ?
C48 H48A 0.9900 . ?
C48 H48B 0.9900 . ?

loop_
_geom_torsion_atom_site_label_1
_geom_torsion_atom_site_label_2
_geom_torsion_atom_site_label_3
_geom_torsion_atom_site_label_4
_geom_torsion
_geom_torsion_site_symmetry_1
_geom_torsion_site_symmetry_2
_geom_torsion_site_symmetry_3
_geom_torsion_site_symmetry_4
_geom_torsion_publ_flag
O1 C1 C2 C3 179.57(14) . . . . ?
O1 C1 C2 C11 -1.1(2) . . . . ?
O1 C1 C6 C5 -179.50(14) . . . . ?
O1 C1 C6 C7 2.8(2) . . . . ?
O3 C35 C34 C33 174.17(13) . . . . ?
O3 C35 C34 C38 -5.3(2) . . . . ?
O3 C35 C36 C37 -174.04(14) . . . . ?
O3 C35 C36 C42 2.1(2) . . . . ?
C17 C32 C37 C36 173.93(13) . . . . ?
C17 C32 C33 C34 -173.75(13) . . . . ?
C17 C15 C16 C18 178.3(3) . . . . ?
C17 C16 C18 C19 176.6(2) . . . . ?
C17 C16 C18 C23 -4.2(4) . . . . ?
C32 C17 C15 C4 1.3(5) . . . . ?
C32 C17 C15 C16 -174.4(3) . . . . ?
C32 C17 C16 C15 174.5(3) . . . . ?
C32 C17 C16 C18 -3.7(5) . . . . ?
C32 C37 C36 C35 -1.4(2) . . . . ?
C32 C37 C36 C42 -177.59(13) . . . . ?
C4 C15 C16 C17 -175.5(3) . . . . ?
C4 C15 C16 C18 2.8(5) . . . . ?
C37 C32 C33 C34 3.7(2) . . . . ?
C37 C36 C42 C45 -133.42(14) . . . . ?
C37 C36 C42 C44 103.05(16) . . . . ?
C37 C36 C42 C43 -15.45(19) . . . . ?
C15 C17 C32 C37 -9.7(3) . . . . ?
C15 C17 C32 C33 167.7(2) . . . . ?
C15 C17 C16 C18 -178.2(3) . . . . ?
C15 C4 C3 C2 177.68(14) . . . . ?
C15 C4 C5 C6 -177.63(14) . . . . ?
C15 C16 C18 C19 -0.4(3) . . . . ?
C15 C16 C18 C23 178.8(2) . . . . ?
C16 C17 C32 C37 179.9(2) . . . . ?
C16 C17 C32 C33 -2.8(3) . . . . ?
C16 C17 C15 C4 175.7(3) . . . . ?
C16 C18 C23 C22 179.28(14) . . . . ?
C35 C34 C33 C32 1.0(2) . . . . ?
C35 C34 C38 C39 179.63(13) . . . . ?
C35 C34 C38 C40 -61.82(17) . . . . ?
C35 C34 C38 C41 60.40(18) . . . . ?
C35 C36 C42 C45 50.62(18) . . . . ?
C35 C36 C42 C44 -72.91(17) . . . . ?
C35 C36 C42 C43 168.59(14) . . . . ?
C34 C35 C36 C37 6.4(2) . . . . ?
C34 C35 C36 C42 -177.42(13) . . . . ?
C1 C2 C3 C4 0.7(2) . . . . ?
C1 C2 C11 C12 61.09(17) . . . . ?
C1 C2 C11 C13 -60.58(17) . . . . ?
C1 C2 C11 C14 -179.35(13) . . . . ?
C1 C6 C5 C4 -0.9(2) . . . . ?
C1 C6 C7 C10 -179.15(14) . . . . ?
C1 C6 C7 C9 62.71(19) . . . . ?
C1 C6 C7 C8 -59.61(19) . . . . ?
C33 C32 C37 C36 -3.5(2) . . . . ?
C33 C34 C38 C39 0.1(2) . . . . ?
C33 C34 C38 C40 118.69(15) . . . . ?
C33 C34 C38 C41 -119.10(15) . . . . ?
C2 C1 C6 C5 0.6(2) . . . . ?
C2 C1 C6 C7 -177.06(13) . . . . ?
C3 C4 C15 C17 -174.8(2) . . . . ?
C3 C4 C15 C16 -2.4(4) . . . . ?
C3 C4 C5 C6 1.0(2) . . . . ?
C3 C2 C11 C12 -119.59(15) . . . . ?
C3 C2 C11 C13 118.73(15) . . . . ?
C3 C2 C11 C14 0.0(2) . . . . ?
C19 C18 C23 C22 -1.5(2) . . . . ?
C19 C20 C21 O2 176.13(14) . . . . ?
C19 C20 C21 C22 -4.0(2) . . . . ?
C19 C20 C24 C26 -115.04(16) . . . . ?
C19 C20 C24 C27 121.86(16) . . . . ?
C19 C20 C24 C25 3.5(2) . . . . ?
C18 C19 C20 C21 1.1(2) . . . . ?
C18 C19 C20 C24 -179.80(14) . . . . ?
C18 C23 C22 C21 -1.1(2) . . . . ?
C18 C23 C22 C28 -179.13(14) . . . . ?
C36 C35 C34 C33 -6.3(2) . . . . ?
C36 C35 C34 C38 174.21(13) . . . . ?
C6 C1 C2 C3 -0.5(2) . . . . ?
C6 C1 C2 C11 178.80(13) . . . . ?
C5 C4 C15 C17 3.8(3) . . . . ?
C5 C4 C15 C16 176.1(2) . . . . ?
C5 C4 C3 C2 -0.9(2) . . . . ?
C5 C6 C7 C10 3.2(2) . . . . ?
C5 C6 C7 C9 -114.91(17) . . . . ?
C5 C6 C7 C8 122.78(16) . . . . ?
C23 C22 C21 O2 -176.14(14) . . . . ?
C23 C22 C21 C20 4.0(2) . . . . ?
C23 C22 C28 C30 112.10(16) . . . . ?
C23 C22 C28 C29 -123.35(16) . . . . ?
C23 C22 C28 C31 -5.5(2) . . . . ?
C20 C19 C18 C16 -179.27(14) . . . . ?
C20 C19 C18 C23 1.5(2) . . . . ?
C11 C2 C3 C4 -178.60(13) . . . . ?
C38 C34 C33 C32 -179.47(13) . . . . ?
C21 C22 C28 C30 -65.81(19) . . . . ?
C21 C22 C28 C29 58.7(2) . . . . ?
C21 C22 C28 C31 176.59(15) . . . . ?
C21 C20 C24 C26 64.0(2) . . . . ?
C21 C20 C24 C27 -59.1(2) . . . . ?
C21 C20 C24 C25 -177.43(16) . . . . ?
C28 C22 C21 O2 1.9(2) . . . . ?
C28 C22 C21 C20 -178.04(14) . . . . ?
C24 C20 C21 O2 -2.9(2) . . . . ?
C24 C20 C21 C22 176.96(14) . . . . ?
C7 C6 C5 C4 176.77(14) . . . . ?
